data_2023314
loop_
_publ_author_name
'Mohan Kumar, Thaluru M.'
'Bhaskar, Besagarahally L.'
'Priyanka, Prabhakar'
'Divakara, Thayamma R.'
'Yathirajan, Hemmige S.'
'Parkin, Sean'

_publ_section_title
;
 Crystal structure and Hirshfeld-surface analysis of an etoxazole
 metabolite designated R13
;
_journal_coeditor_code NX2015
_journal_issue 12
_journal_name_full 'Acta Crystallographica Section E Crystallographic Communications'
_journal_paper_doi 10.1107/S2056989024010600
_journal_volume 80
_journal_year 2024
_chemical_formula_iupac 'C21 H21 F2 N O2'
_chemical_formula_moiety 'C21 H21 F2 N O2'
_chemical_formula_sum 'C21 H21 F2 N O2'
_chemical_formula_weight 357.39
_chemical_name_systematic
;
4-(4-<i>tert</i>-Butyl-2-ethoxyphenyl)-2-(2,6-difluorophenyl)oxazole
;
_space_group_crystal_system monoclinic
_space_group_IT_number 15
_space_group_name_Hall '-C 2yc'
_space_group_name_H-M_alt 'C 1 2/c 1'
_atom_sites_solution_hydrogens difmap
_atom_sites_solution_primary direct
_atom_sites_solution_secondary difmap
_audit_creation_method SHELXL-2019/3
_cell_angle_alpha 90
_cell_angle_beta 93.0350(10)
_cell_angle_gamma 90
_cell_formula_units_Z 8
_cell_length_a 18.4793(6)
_cell_length_b 10.4036(3)
_cell_length_c 18.5669(7)
_cell_measurement_reflns_used 9910
_cell_measurement_temperature 100.0(2)
_cell_measurement_theta_max 27.53
_cell_measurement_theta_min 2.25
_cell_volume 3564.5(2)
_computing_cell_refinement
;
<i>APEX5</i> (Bruker, 2023)
;
_computing_data_collection
;
<i>APEX5</i> (Bruker, 2023)
;
_computing_data_reduction
;
<i>APEX5</i> (Bruker, 2023)
;
_computing_molecular_graphics
;
<i>XP</i> in <i>SHELXTL</i> (Sheldrick, 2008)
;
_computing_publication_material
;
<i>SHELX</i> (Sheldrick, 2008) and <i>publCIF</i> (Westrip,
2010)
;
_computing_structure_refinement
;
<i>SHELXL2019/2</i> (Sheldrick, 2015b)
;
_computing_structure_solution
;
<i>SHELXT</i> (Sheldrick, 2015a)
;
_diffrn_ambient_temperature 100.0(2)
_diffrn_detector_area_resol_mean 7.41
_diffrn_measured_fraction_theta_full 0.998
_diffrn_measured_fraction_theta_max 0.995
_diffrn_measurement_device_type 'Bruker D8 Venture dual source'
_diffrn_measurement_method '\f and \w scans'
_diffrn_radiation_type MoK\a
_diffrn_radiation_wavelength 0.71073
_diffrn_reflns_av_R_equivalents 0.0607
_diffrn_reflns_av_unetI/netI 0.0351
_diffrn_reflns_limit_h_max 23
_diffrn_reflns_limit_h_min -23
_diffrn_reflns_limit_k_max 13
_diffrn_reflns_limit_k_min -13
_diffrn_reflns_limit_l_max 24
_diffrn_reflns_limit_l_min -24
_diffrn_reflns_number 41370
_diffrn_reflns_theta_full 25.242
_diffrn_reflns_theta_max 27.525
_diffrn_reflns_theta_min 2.197
_diffrn_source microsource
_exptl_absorpt_coefficient_mu 0.099
_exptl_absorpt_correction_T_max 0.959
_exptl_absorpt_correction_T_min 0.904
_exptl_absorpt_correction_type multi-scan
_exptl_absorpt_process_details
;
(<i>SADABS</i>; Krause <i>et al</i>., 2015)
;
_exptl_crystal_colour colourless
_exptl_crystal_density_diffrn 1.332
_exptl_crystal_description 'cut block'
_exptl_crystal_F_000 1504
_exptl_crystal_size_max 0.200
_exptl_crystal_size_mid 0.190
_exptl_crystal_size_min 0.110
_refine_diff_density_max 0.258
_refine_diff_density_min -0.218
_refine_ls_extinction_method none
_refine_ls_goodness_of_fit_ref 1.069
_refine_ls_hydrogen_treatment constr
_refine_ls_matrix_type full
_refine_ls_number_parameters 239
_refine_ls_number_reflns 4095
_refine_ls_number_restraints 0
_refine_ls_restrained_S_all 1.069
_refine_ls_R_factor_all 0.0388
_refine_ls_R_factor_gt 0.0325
_refine_ls_shift/su_max 0.000
_refine_ls_shift/su_mean 0.000
_refine_ls_structure_factor_coef Fsqd
_refine_ls_weighting_details 'w=1/[\s^2^(Fo^2^)+(0.0317P)^2^+1.7737P] where P=(Fo^2^+2Fc^2^)/3'
_refine_ls_weighting_scheme calc
_refine_ls_wR_factor_gt 0.0798
_refine_ls_wR_factor_ref 0.0849
_reflns_number_gt 3558
_reflns_number_total 4095
_reflns_threshold_expression 'I > 2\s(I)'
_cod_data_source_file nx2015.cif
_cod_data_source_block I
_cod_original_sg_symbol_H-M 'C 2/c'
_cod_database_code 2023314
_shelx_space_group_comment
;
The symmetry employed for this shelxl refinement is uniquely defined
by the following loop, which should always be used as a source of
symmetry information in preference to the above space-group names.
They are only intended as comments.
;
_shelx_estimated_absorpt_t_min 0.980
_shelx_estimated_absorpt_t_max 0.989

loop_
_space_group_symop_operation_xyz
'x, y, z'
'-x, y, -z+1/2'
'x+1/2, y+1/2, z'
'-x+1/2, y+1/2, -z+1/2'
'-x, -y, -z'
'x, -y, z-1/2'
'-x+1/2, -y+1/2, -z'
'x+1/2, -y+1/2, z-1/2'

loop_
_atom_site_type_symbol
_atom_site_label
_atom_site_fract_x
_atom_site_fract_y
_atom_site_fract_z
_atom_site_U_iso_or_equiv
_atom_site_adp_type
_atom_site_calc_flag
_atom_site_occupancy
_atom_site_disorder_assembly
_atom_site_disorder_group
F F1 0.31274(3) 0.82135(6) 0.32509(3) 0.02734(16) Uani d 1 . .
F F2 0.05890(3) 0.81737(7) 0.34205(4) 0.03608(19) Uani d 1 . .
O O1 0.14316(4) 0.71474(7) 0.44635(4) 0.02199(17) Uani d 1 . .
O O2 0.19533(4) 0.41164(7) 0.58364(4) 0.02220(17) Uani d 1 . .
N N1 0.24848(5) 0.64149(8) 0.41010(5) 0.02001(18) Uani d 1 . .
C C1 0.19516(5) 0.72003(9) 0.39718(5) 0.0190(2) Uani d 1 . .
C C2 0.16811(6) 0.62314(10) 0.49472(6) 0.0216(2) Uani d 1 . .
H H2 0.144270 0.596124 0.536213 0.026 Uiso calc 1 . .
C C3 0.23218(5) 0.57765(9) 0.47364(5) 0.0189(2) Uani d 1 . .
C C4 0.28343(5) 0.48460(9) 0.50675(5) 0.0190(2) Uani d 1 . .
C C5 0.35428(6) 0.47979(10) 0.48489(6) 0.0216(2) Uani d 1 . .
H H5 0.368284 0.535977 0.447771 0.026 Uiso calc 1 . .
C C6 0.40484(6) 0.39551(10) 0.51568(6) 0.0229(2) Uani d 1 . .
H H6 0.452820 0.395248 0.499675 0.028 Uiso calc 1 . .
C C7 0.38619(5) 0.31068(9) 0.57009(5) 0.0196(2) Uani d 1 . .
C C8 0.31520(5) 0.31386(9) 0.59192(5) 0.0197(2) Uani d 1 . .
H H8 0.301032 0.255850 0.628094 0.024 Uiso calc 1 . .
C C9 0.26455(5) 0.40030(9) 0.56181(5) 0.0190(2) Uani d 1 . .
C C10 0.17146(6) 0.32330(10) 0.63687(6) 0.0222(2) Uani d 1 . .
H H10A 0.205099 0.324699 0.680171 0.027 Uiso calc 1 . .
H H10B 0.169803 0.234787 0.617268 0.027 Uiso calc 1 . .
C C11 0.09681(6) 0.36551(12) 0.65605(6) 0.0294(3) Uani d 1 . .
H H11A 0.063603 0.360211 0.613215 0.044 Uiso calc 1 . .
H H11B 0.098855 0.454391 0.673527 0.044 Uiso calc 1 . .
H H11C 0.079477 0.309378 0.693857 0.044 Uiso calc 1 . .
C C12 0.44366(5) 0.22003(10) 0.60412(6) 0.0216(2) Uani d 1 . .
C C13 0.41297(6) 0.12946(11) 0.65984(6) 0.0283(2) Uani d 1 . .
H H13A 0.373991 0.077640 0.636764 0.043 Uiso calc 1 . .
H H13B 0.393756 0.180052 0.699046 0.043 Uiso calc 1 . .
H H13C 0.451514 0.072699 0.679385 0.043 Uiso calc 1 . .
C C14 0.50460(6) 0.30006(12) 0.64139(7) 0.0315(3) Uani d 1 . .
H H14A 0.525169 0.357895 0.606173 0.047 Uiso calc 1 . .
H H14B 0.542537 0.242579 0.661459 0.047 Uiso calc 1 . .
H H14C 0.484974 0.350789 0.680327 0.047 Uiso calc 1 . .
C C15 0.47507(6) 0.13723(11) 0.54504(6) 0.0282(2) Uani d 1 . .
H H15A 0.435806 0.090190 0.519134 0.042 Uiso calc 1 . .
H H15B 0.509964 0.075983 0.567013 0.042 Uiso calc 1 . .
H H15C 0.499521 0.192584 0.511211 0.042 Uiso calc 1 . .
C C16 0.18637(5) 0.81374(9) 0.33852(5) 0.0192(2) Uani d 1 . .
C C17 0.24577(5) 0.86239(10) 0.30370(5) 0.0203(2) Uani d 1 . .
C C18 0.23993(6) 0.95121(10) 0.24873(6) 0.0227(2) Uani d 1 . .
H H18 0.281992 0.981741 0.226916 0.027 Uiso calc 1 . .
C C19 0.17194(6) 0.99543(10) 0.22567(6) 0.0241(2) Uani d 1 . .
H H19 0.167056 1.057008 0.187945 0.029 Uiso calc 1 . .
C C20 0.11108(6) 0.94965(11) 0.25776(6) 0.0264(2) Uani d 1 . .
H H20 0.064166 0.978656 0.241898 0.032 Uiso calc 1 . .
C C21 0.11937(6) 0.86175(10) 0.31282(6) 0.0237(2) Uani d 1 . .

loop_
_atom_site_aniso_label
_atom_site_aniso_U_11
_atom_site_aniso_U_22
_atom_site_aniso_U_33
_atom_site_aniso_U_12
_atom_site_aniso_U_13
_atom_site_aniso_U_23
F1 0.0184(3) 0.0327(3) 0.0312(3) 0.0040(3) 0.0041(2) 0.0080(3)
F2 0.0179(3) 0.0475(4) 0.0429(4) -0.0016(3) 0.0019(3) 0.0198(3)
O1 0.0204(4) 0.0240(4) 0.0219(4) 0.0021(3) 0.0036(3) 0.0044(3)
O2 0.0174(3) 0.0247(4) 0.0250(4) 0.0020(3) 0.0051(3) 0.0068(3)
N1 0.0217(4) 0.0190(4) 0.0194(4) 0.0001(3) 0.0017(3) 0.0007(3)
C1 0.0186(5) 0.0191(5) 0.0193(5) -0.0016(4) 0.0020(4) -0.0013(4)
C2 0.0225(5) 0.0223(5) 0.0199(5) 0.0006(4) 0.0020(4) 0.0042(4)
C3 0.0208(5) 0.0178(4) 0.0181(5) -0.0025(4) 0.0009(4) -0.0005(4)
C4 0.0202(5) 0.0176(4) 0.0191(5) 0.0000(4) 0.0008(4) -0.0013(4)
C5 0.0235(5) 0.0208(5) 0.0209(5) -0.0008(4) 0.0040(4) 0.0020(4)
C6 0.0184(5) 0.0252(5) 0.0254(5) 0.0005(4) 0.0036(4) 0.0005(4)
C7 0.0197(5) 0.0195(5) 0.0195(5) 0.0009(4) 0.0004(4) -0.0028(4)
C8 0.0211(5) 0.0190(5) 0.0190(5) -0.0004(4) 0.0018(4) 0.0001(4)
C9 0.0178(5) 0.0201(5) 0.0193(5) -0.0010(4) 0.0019(4) -0.0019(4)
C10 0.0217(5) 0.0223(5) 0.0227(5) -0.0011(4) 0.0026(4) 0.0056(4)
C11 0.0224(5) 0.0364(6) 0.0297(6) 0.0012(5) 0.0049(4) 0.0118(5)
C12 0.0193(5) 0.0239(5) 0.0216(5) 0.0028(4) 0.0008(4) 0.0000(4)
C13 0.0254(5) 0.0316(6) 0.0282(6) 0.0072(5) 0.0031(4) 0.0078(5)
C14 0.0239(6) 0.0360(6) 0.0337(6) 0.0001(5) -0.0053(5) -0.0009(5)
C15 0.0284(6) 0.0287(6) 0.0277(6) 0.0084(5) 0.0048(4) 0.0001(4)
C16 0.0218(5) 0.0180(5) 0.0179(5) 0.0001(4) 0.0008(4) -0.0011(4)
C17 0.0188(5) 0.0212(5) 0.0210(5) 0.0023(4) 0.0014(4) -0.0025(4)
C18 0.0249(5) 0.0224(5) 0.0212(5) -0.0011(4) 0.0055(4) -0.0005(4)
C19 0.0305(6) 0.0210(5) 0.0209(5) 0.0011(4) 0.0010(4) 0.0021(4)
C20 0.0233(5) 0.0281(5) 0.0276(6) 0.0037(4) -0.0017(4) 0.0041(4)
C21 0.0195(5) 0.0255(5) 0.0265(5) -0.0020(4) 0.0032(4) 0.0023(4)

loop_
_atom_type_symbol
_atom_type_description
_atom_type_scat_dispersion_real
_atom_type_scat_dispersion_imag
_atom_type_scat_source
C C 0.0033 0.0016 'International Tables Vol C Tables 4.2.6.8 and 6.1.1.4'
H H 0.0000 0.0000 'International Tables Vol C Tables 4.2.6.8 and 6.1.1.4'
F F 0.0171 0.0103 'International Tables Vol C Tables 4.2.6.8 and 6.1.1.4'
N N 0.0061 0.0033 'International Tables Vol C Tables 4.2.6.8 and 6.1.1.4'
O O 0.0106 0.0060 'International Tables Vol C Tables 4.2.6.8 and 6.1.1.4'

loop_
_geom_angle_atom_site_label_1
_geom_angle_atom_site_label_2
_geom_angle_atom_site_label_3
_geom_angle_site_symmetry_1
_geom_angle_site_symmetry_3
_geom_angle
_geom_angle_publ_flag
C1 O1 C2 . . 104.02(8) ?
C9 O2 C10 . . 118.37(8) ?
C1 N1 C3 . . 105.08(8) ?
N1 C1 O1 . . 114.10(9) ?
N1 C1 C16 . . 127.75(9) ?
O1 C1 C16 . . 118.12(9) ?
C3 C2 O1 . . 108.82(9) ?
C3 C2 H2 . . 125.6 ?
O1 C2 H2 . . 125.6 ?
C2 C3 N1 . . 107.97(9) ?
C2 C3 C4 . . 131.74(9) ?
N1 C3 C4 . . 120.22(9) ?
C5 C4 C9 . . 117.61(9) ?
C5 C4 C3 . . 119.87(9) ?
C9 C4 C3 . . 122.51(9) ?
C6 C5 C4 . . 121.84(10) ?
C6 C5 H5 . . 119.1 ?
C4 C5 H5 . . 119.1 ?
C5 C6 C7 . . 120.80(10) ?
C5 C6 H6 . . 119.6 ?
C7 C6 H6 . . 119.6 ?
C8 C7 C6 . . 117.83(9) ?
C8 C7 C12 . . 122.52(9) ?
C6 C7 C12 . . 119.65(9) ?
C9 C8 C7 . . 121.41(9) ?
C9 C8 H8 . . 119.3 ?
C7 C8 H8 . . 119.3 ?
O2 C9 C8 . . 123.77(9) ?
O2 C9 C4 . . 115.73(9) ?
C8 C9 C4 . . 120.49(9) ?
O2 C10 C11 . . 107.11(8) ?
O2 C10 H10A . . 110.3 ?
C11 C10 H10A . . 110.3 ?
O2 C10 H10B . . 110.3 ?
C11 C10 H10B . . 110.3 ?
H10A C10 H10B . . 108.5 ?
C10 C11 H11A . . 109.5 ?
C10 C11 H11B . . 109.5 ?
H11A C11 H11B . . 109.5 ?
C10 C11 H11C . . 109.5 ?
H11A C11 H11C . . 109.5 ?
H11B C11 H11C . . 109.5 ?
C13 C12 C7 . . 112.60(8) ?
C13 C12 C15 . . 107.80(9) ?
C7 C12 C15 . . 109.36(8) ?
C13 C12 C14 . . 108.56(9) ?
C7 C12 C14 . . 109.15(9) ?
C15 C12 C14 . . 109.32(9) ?
C12 C13 H13A . . 109.5 ?
C12 C13 H13B . . 109.5 ?
H13A C13 H13B . . 109.5 ?
C12 C13 H13C . . 109.5 ?
H13A C13 H13C . . 109.5 ?
H13B C13 H13C . . 109.5 ?
C12 C14 H14A . . 109.5 ?
C12 C14 H14B . . 109.5 ?
H14A C14 H14B . . 109.5 ?
C12 C14 H14C . . 109.5 ?
H14A C14 H14C . . 109.5 ?
H14B C14 H14C . . 109.5 ?
C12 C15 H15A . . 109.5 ?
C12 C15 H15B . . 109.5 ?
H15A C15 H15B . . 109.5 ?
C12 C15 H15C . . 109.5 ?
H15A C15 H15C . . 109.5 ?
H15B C15 H15C . . 109.5 ?
C21 C16 C17 . . 114.61(9) ?
C21 C16 C1 . . 123.64(9) ?
C17 C16 C1 . . 121.75(9) ?
F1 C17 C18 . . 117.73(9) ?
F1 C17 C16 . . 118.68(9) ?
C18 C17 C16 . . 123.59(10) ?
C17 C18 C19 . . 119.12(10) ?
C17 C18 H18 . . 120.4 ?
C19 C18 H18 . . 120.4 ?
C18 C19 C20 . . 119.80(10) ?
C18 C19 H19 . . 120.1 ?
C20 C19 H19 . . 120.1 ?
C21 C20 C19 . . 119.20(10) ?
C21 C20 H20 . . 120.4 ?
C19 C20 H20 . . 120.4 ?
F2 C21 C20 . . 117.70(9) ?
F2 C21 C16 . . 118.60(9) ?
C20 C21 C16 . . 123.68(10) ?

loop_
_geom_bond_atom_site_label_1
_geom_bond_atom_site_label_2
_geom_bond_site_symmetry_2
_geom_bond_distance
_geom_bond_publ_flag
F1 C17 . 1.3489(12) ?
F2 C21 . 1.3495(12) ?
O1 C1 . 1.3611(12) ?
O1 C2 . 1.3725(12) ?
O2 C9 . 1.3671(12) ?
O2 C10 . 1.4361(12) ?
N1 C1 . 1.2927(13) ?
N1 C3 . 1.4004(13) ?
C1 C16 . 1.4644(14) ?
C2 C3 . 1.3521(14) ?
C2 H2 . 0.9500 ?
C3 C4 . 1.4664(14) ?
C4 C5 . 1.3919(14) ?
C4 C9 . 1.4049(14) ?
C5 C6 . 1.3827(15) ?
C5 H5 . 0.9500 ?
C6 C7 . 1.3983(14) ?
C6 H6 . 0.9500 ?
C7 C8 . 1.3938(14) ?
C7 C12 . 1.5314(14) ?
C8 C9 . 1.3934(14) ?
C8 H8 . 0.9500 ?
C10 C11 . 1.5081(15) ?
C10 H10A . 0.9900 ?
C10 H10B . 0.9900 ?
C11 H11A . 0.9800 ?
C11 H11B . 0.9800 ?
C11 H11C . 0.9800 ?
C12 C13 . 1.5303(15) ?
C12 C15 . 1.5328(15) ?
C12 C14 . 1.5355(15) ?
C13 H13A . 0.9800 ?
C13 H13B . 0.9800 ?
C13 H13C . 0.9800 ?
C14 H14A . 0.9800 ?
C14 H14B . 0.9800 ?
C14 H14C . 0.9800 ?
C15 H15A . 0.9800 ?
C15 H15B . 0.9800 ?
C15 H15C . 0.9800 ?
C16 C21 . 1.3955(15) ?
C16 C17 . 1.3978(14) ?
C17 C18 . 1.3768(14) ?
C18 C19 . 1.3843(15) ?
C18 H18 . 0.9500 ?
C19 C20 . 1.3848(16) ?
C19 H19 . 0.9500 ?
C20 C21 . 1.3741(15) ?
C20 H20 . 0.9500 ?

loop_
_geom_hbond_atom_site_label_D
_geom_hbond_atom_site_label_H
_geom_hbond_atom_site_label_A
_geom_hbond_site_symmetry_A
_geom_hbond_distance_DH
_geom_hbond_distance_HA
_geom_hbond_distance_DA
_geom_hbond_angle_DHA
_geom_hbond_publ_flag
C2 H2 O2 . 0.95 2.29 2.7807(12) 111.1 no

loop_
_geom_torsion_atom_site_label_1
_geom_torsion_atom_site_label_2
_geom_torsion_atom_site_label_3
_geom_torsion_atom_site_label_4
_geom_torsion_site_symmetry_1
_geom_torsion_site_symmetry_2
_geom_torsion_site_symmetry_3
_geom_torsion_site_symmetry_4
_geom_torsion
_geom_torsion_publ_flag
C3 N1 C1 O1 . . . . -0.50(11) ?
C3 N1 C1 C16 . . . . 177.39(9) ?
C2 O1 C1 N1 . . . . 0.39(11) ?
C2 O1 C1 C16 . . . . -177.71(9) ?
C1 O1 C2 C3 . . . . -0.11(11) ?
O1 C2 C3 N1 . . . . -0.18(11) ?
O1 C2 C3 C4 . . . . 176.69(10) ?
C1 N1 C3 C2 . . . . 0.40(11) ?
C1 N1 C3 C4 . . . . -176.89(9) ?
C2 C3 C4 C5 . . . . -162.47(11) ?
N1 C3 C4 C5 . . . . 14.08(14) ?
C2 C3 C4 C9 . . . . 15.99(17) ?
N1 C3 C4 C9 . . . . -167.46(9) ?
C9 C4 C5 C6 . . . . 0.07(15) ?
C3 C4 C5 C6 . . . . 178.60(9) ?
C4 C5 C6 C7 . . . . 0.45(16) ?
C5 C6 C7 C8 . . . . 0.16(15) ?
C5 C6 C7 C12 . . . . -178.95(9) ?
C6 C7 C8 C9 . . . . -1.30(15) ?
C12 C7 C8 C9 . . . . 177.78(9) ?
C10 O2 C9 C8 . . . . -4.80(14) ?
C10 O2 C9 C4 . . . . 176.53(9) ?
C7 C8 C9 O2 . . . . -176.75(9) ?
C7 C8 C9 C4 . . . . 1.86(15) ?
C5 C4 C9 O2 . . . . 177.51(9) ?
C3 C4 C9 O2 . . . . -0.98(14) ?
C5 C4 C9 C8 . . . . -1.20(14) ?
C3 C4 C9 C8 . . . . -179.69(9) ?
C9 O2 C10 C11 . . . . 174.49(9) ?
C8 C7 C12 C13 . . . . 3.86(14) ?
C6 C7 C12 C13 . . . . -177.08(9) ?
C8 C7 C12 C15 . . . . 123.67(10) ?
C6 C7 C12 C15 . . . . -57.26(12) ?
C8 C7 C12 C14 . . . . -116.78(11) ?
C6 C7 C12 C14 . . . . 62.29(12) ?
N1 C1 C16 C21 . . . . 156.63(11) ?
O1 C1 C16 C21 . . . . -25.56(14) ?
N1 C1 C16 C17 . . . . -23.42(16) ?
O1 C1 C16 C17 . . . . 154.39(9) ?
C21 C16 C17 F1 . . . . 179.95(9) ?
C1 C16 C17 F1 . . . . -0.01(14) ?
C21 C16 C17 C18 . . . . 0.45(15) ?
C1 C16 C17 C18 . . . . -179.51(9) ?
F1 C17 C18 C19 . . . . -179.85(9) ?
C16 C17 C18 C19 . . . . -0.35(16) ?
C17 C18 C19 C20 . . . . -0.28(16) ?
C18 C19 C20 C21 . . . . 0.77(16) ?
C19 C20 C21 F2 . . . . -178.85(10) ?
C19 C20 C21 C16 . . . . -0.67(17) ?
C17 C16 C21 F2 . . . . 178.24(9) ?
C1 C16 C21 F2 . . . . -1.81(16) ?
C17 C16 C21 C20 . . . . 0.07(16) ?
C1 C16 C21 C20 . . . . -179.98(10) ?
